data_4022353
loop_
_publ_author_name
'Naoya Morohashi'
'Hiroshi Katagiri'
'Nobuhiko Iki'
'Yusuke Yamane'
'Chizuko Kabuto'
'Tetsutaro Hattori'
'Sotaro Miyano'

_publ_section_title
;
 Synthesis of All Stereoisomers of Sulfinylcalix[4]arenes
;
_journal_name_full 'Journal of Organic Chemistry'
_journal_page_first 2324
_journal_page_last 2333
_journal_paper_doi 10.1021/jo026801x
_journal_volume 68
_journal_year 2003
_chemical_formula_sum 'C45 H62 O10 S4'
_chemical_formula_weight 891.23
_space_group_IT_number 15
_symmetry_cell_setting monoclinic
_symmetry_Int_Tables_number 15
_symmetry_space_group_name_Hall '-C 2yc'
_symmetry_space_group_name_H-M 'C 1 2/c 1'
_cell_angle_alpha 90
_cell_angle_beta 91.5800(3)
_cell_angle_gamma 90
_cell_formula_units_Z 8
_cell_length_a 19.650(2)
_cell_length_b 13.8900(6)
_cell_length_c 33.6300(6)
_cell_measurement_reflns_used 9887
_cell_measurement_temperature 230.2
_cell_measurement_theta_max 26.4
_cell_measurement_theta_min 2.5
_cell_volume 9175.4(8)
_computing_data_reduction 'teXsan Ver. 1.11'
_computing_publication_material 'teXsan Ver. 1.11'
_computing_structure_refinement 'teXsan Ver. 1.10'
_computing_structure_solution SIR92
_diffrn_measured_fraction_theta_full 0.9039
_diffrn_measured_fraction_theta_max 0.9039
_diffrn_measurement_device_type 'Rigaku/MSC Mercury CCD'
_diffrn_measurement_method \w
_diffrn_radiation_type 'Mo K\a'
_diffrn_radiation_wavelength 0.7107
_diffrn_reflns_av_R_equivalents 0.021
_diffrn_reflns_limit_h_max 25
_diffrn_reflns_limit_h_min -25
_diffrn_reflns_limit_k_max 18
_diffrn_reflns_limit_k_min -18
_diffrn_reflns_limit_l_max 41
_diffrn_reflns_limit_l_min -41
_diffrn_reflns_number 31508
_diffrn_reflns_theta_full 27.48
_diffrn_reflns_theta_max 27.48
_exptl_absorpt_coefficient_mu 0.377
_exptl_absorpt_correction_T_max 0.927
_exptl_absorpt_correction_T_min 0.799
_exptl_absorpt_correction_type multi-scan
_exptl_absorpt_process_details '(Jacobson, 1998)'
_exptl_crystal_colour colorless
_exptl_crystal_density_diffrn 1.357
_exptl_crystal_density_method 'not measured'
_exptl_crystal_description prism
_exptl_crystal_size_max 0.250
_exptl_crystal_size_mid 0.250
_exptl_crystal_size_min 0.200
_refine_diff_density_max 0.34
_refine_diff_density_min -0.31
_refine_ls_extinction_method none
_refine_ls_goodness_of_fit_ref 1.363
_refine_ls_hydrogen_treatment noref
_refine_ls_number_parameters 505
_refine_ls_number_reflns 6328
_refine_ls_R_factor_gt 0.0454
_refine_ls_shift/su_max 0.0014
_refine_ls_structure_factor_coef F
_refine_ls_weighting_scheme unit
_refine_ls_wR_factor_ref 0.0496
_reflns_number_gt 6328
_reflns_number_total 9512
_reflns_threshold_expression F^2^>3.0\s(F^2^)
_cod_data_source_file jo026801xsi20030127_123539_4.cif
_cod_data_source_block compound_16rccc
_cod_original_sg_symbol_H-M 'C 2/c'
_cod_original_formula_sum 'C45 H62 O10 S4 '
_cod_database_code 4022353

loop_
_symmetry_equiv_pos_as_xyz
x,y,z
-x,y,1/2-z
-x,-y,-z
x,-y,1/2+z
1/2+x,1/2+y,z
1/2-x,1/2+y,1/2-z
1/2-x,1/2-y,-z
1/2+x,1/2-y,1/2+z

loop_
_atom_site_label
_atom_site_type_symbol
_atom_site_fract_x
_atom_site_fract_y
_atom_site_fract_z
_atom_site_U_iso_or_equiv
_atom_site_adp_type
_atom_site_occupancy
_atom_site_calc_flag
_atom_site_refinement_flags
S(1) S 0.84416(4) -0.16106(6) 0.62769(3) 0.0433(2) Uani 1.00 d .
S(2) S 0.79175(4) 0.21736(6) 0.58334(2) 0.0398(2) Uani 1.00 d .
S(3) S 0.57714(4) 0.24663(6) 0.68524(2) 0.0418(2) Uani 1.00 d .
S(4) S 0.65461(5) -0.10927(6) 0.74404(2) 0.0487(2) Uani 1.00 d .
O(1) O 0.8509(1) 0.0591(2) 0.63440(6) 0.0463(6) Uani 1.00 d .
O(2) O 0.7147(1) 0.1848(2) 0.65999(6) 0.0453(6) Uani 1.00 d .
O(3) O 0.6553(1) 0.1064(2) 0.73850(6) 0.0480(6) Uani 1.00 d .
O(4) O 0.7665(1) -0.0530(2) 0.69134(7) 0.0548(7) Uani 1.00 d .
O(5) O 0.8609(1) -0.2438(2) 0.60127(7) 0.0539(7) Uani 1.00 d .
O(6) O 0.8047(1) 0.2578(2) 0.54328(7) 0.0515(7) Uani 1.00 d .
O(7) O 0.5064(1) 0.2858(2) 0.68182(7) 0.0549(7) Uani 1.00 d .
O(8) O 0.6079(1) -0.1739(2) 0.76569(7) 0.0664(8) Uani 1.00 d .
O(9) O 0.5000 0.4300 0.7500 0.1619 Uani 1.00 d S
O(11) O 0.4551 0.6071 0.7253 0.1901 Uani 0.30 d P
C(1) C 0.8122(1) 0.0258(2) 0.60276(9) 0.0359(8) Uani 1.00 d .
C(2) C 0.7796(1) 0.0895(2) 0.57699(9) 0.0351(8) Uani 1.00 d .
C(3) C 0.7391(1) 0.0569(2) 0.54523(9) 0.0376(8) Uani 1.00 d .
C(4) C 0.7283(2) -0.0407(2) 0.53857(9) 0.0381(8) Uani 1.00 d .
C(5) C 0.7610(2) -0.1048(2) 0.56478(9) 0.0399(8) Uani 1.00 d .
C(6) C 0.8020(1) -0.0725(2) 0.59635(9) 0.0377(8) Uani 1.00 d .
C(7) C 0.5944(2) 0.3019(2) 0.56701(9) 0.0364(8) Uani 1.00 d .
C(8) C 0.5693(1) 0.2906(2) 0.60519(9) 0.0365(8) Uani 1.00 d .
C(9) C 0.6107(2) 0.2558(2) 0.63586(8) 0.0355(8) Uani 1.00 d .
C(10) C 0.6781(1) 0.2308(2) 0.63034(9) 0.0346(8) Uani 1.00 d .
C(11) C 0.7037(1) 0.2447(2) 0.59264(9) 0.0352(7) Uani 1.00 d .
C(12) C 0.6633(1) 0.2804(2) 0.56183(9) 0.0370(8) Uani 1.00 d .
C(13) C 0.6091(1) 0.0637(2) 0.71280(8) 0.0348(8) Uani 1.00 d .
C(14) C 0.5695(1) 0.1175(2) 0.68620(8) 0.0360(8) Uani 1.00 d .
C(15) C 0.5234(1) 0.0738(2) 0.66005(8) 0.0366(8) Uani 1.00 d .
C(16) C 0.5153(1) -0.0257(2) 0.65899(8) 0.0369(8) Uani 1.00 d .
C(17) C 0.5556(2) -0.0791(2) 0.68543(9) 0.0401(8) Uani 1.00 d .
C(18) C 0.6023(2) -0.0355(2) 0.71159(8) 0.0382(8) Uani 1.00 d .
C(19) C 0.7439(2) -0.1445(2) 0.68432(9) 0.0401(8) Uani 1.00 d .
C(20) C 0.6900(2) -0.1816(2) 0.70519(9) 0.0406(8) Uani 1.00 d .
C(21) C 0.6628(2) -0.2717(2) 0.69624(9) 0.0417(9) Uani 1.00 d .
C(22) C 0.6876(2) -0.3261(2) 0.66483(9) 0.0394(8) Uani 1.00 d .
C(23) C 0.7425(2) -0.2889(2) 0.64447(9) 0.0393(8) Uani 1.00 d .
C(24) C 0.7700(1) -0.1999(2) 0.65404(9) 0.0378(8) Uani 1.00 d .
C(25) C 0.9221(2) 0.0619(3) 0.6287(1) 0.071(1) Uani 1.00 d .
C(26) C 0.7624(2) 0.2406(3) 0.6830(1) 0.059(1) Uani 1.00 d .
C(27) C 0.6266(2) 0.1389(3) 0.7748(1) 0.072(1) Uani 1.00 d .
C(28) C 0.8207(3) -0.0430(4) 0.7190(1) 0.112(2) Uani 1.00 d .
C(29) C 0.6843(2) -0.0748(2) 0.50312(10) 0.0461(9) Uani 1.00 d .
C(30) C 0.7271(3) -0.0711(4) 0.4663(1) 0.081(2) Uani 1.00 d .
C(31) C 0.6220(2) -0.0102(3) 0.4977(1) 0.077(1) Uani 1.00 d .
C(32) C 0.6580(2) -0.1773(3) 0.5088(1) 0.068(1) Uani 1.00 d .
C(33) C 0.5493(2) 0.3315(2) 0.53124(9) 0.0418(9) Uani 1.00 d .
C(34) C 0.5828(2) 0.4118(3) 0.5081(1) 0.059(1) Uani 1.00 d .
C(35) C 0.5398(2) 0.2443(3) 0.5039(1) 0.057(1) Uani 1.00 d .
C(36) C 0.4791(2) 0.3654(3) 0.5439(1) 0.057(1) Uani 1.00 d .
C(37) C 0.4683(2) -0.0730(2) 0.62769(10) 0.0481(9) Uani 1.00 d .
C(38) C 0.4989(2) -0.0546(4) 0.5873(1) 0.078(1) Uani 1.00 d .
C(39) C 0.3972(2) -0.0317(3) 0.6295(1) 0.083(2) Uani 1.00 d .
C(40) C 0.4630(2) -0.1814(3) 0.6337(1) 0.077(1) Uani 1.00 d .
C(41) C 0.6559(2) -0.4224(2) 0.6520(1) 0.0502(10) Uani 1.00 d .
C(42) C 0.6214(2) -0.4069(3) 0.6101(1) 0.060(1) Uani 0.80 d P
C(43) C 0.5995(2) -0.4552(3) 0.6793(1) 0.054(1) Uani 0.80 d P
C(44) C 0.7103(2) -0.4989(3) 0.6493(2) 0.070(2) Uani 0.80 d P
C(45) C 0.5000 0.7029 0.7500 0.2250 Uani 1.00 d S
C(46) C 0.5882 -0.4190 0.6438 0.0883 Uiso 0.20 d P
C(47) C 0.6712 -0.4948 0.6935 0.0893 Uiso 0.20 d P
C(48) C 0.6888 -0.4689 0.6159 0.0915 Uiso 0.20 d P
H(1) H 0.7176 0.1032 0.5274 0.0403 Uiso 1.00 calc .
H(2) H 0.7556 -0.1739 0.5605 0.0433 Uiso 1.00 calc .
H(3) H 0.5226 0.3089 0.6104 0.0390 Uiso 1.00 calc .
H(4) H 0.6830 0.2907 0.5368 0.0407 Uiso 1.00 calc .
H(5) H 0.4961 0.1129 0.6416 0.0389 Uiso 1.00 calc .
H(6) H 0.5498 -0.1488 0.6864 0.0412 Uiso 1.00 calc .
H(7) H 0.6256 -0.2977 0.7110 0.0428 Uiso 1.00 calc .
H(8) H 0.7620 -0.3267 0.6226 0.0443 Uiso 1.00 calc .
H(9) H 0.8632 -0.0699 0.7076 0.1339 Uiso 1.00 calc .
H(10) H 0.8308 0.0225 0.7248 0.1339 Uiso 1.00 calc .
H(11) H 0.9399 -0.0007 0.6252 0.0766 Uiso 1.00 calc .
H(12) H 0.9318 0.1000 0.6057 0.0766 Uiso 1.00 calc .
H(13) H 0.7849 0.2044 0.7032 0.0681 Uiso 1.00 calc .
H(14) H 0.7959 0.2697 0.6665 0.0681 Uiso 1.00 calc .
H(15) H 0.8172 -0.0729 0.7409 0.0541 Uiso 1.00 calc .
H(16) H 0.9469 0.0904 0.6503 0.0541 Uiso 1.00 calc .
H(17) H 0.7363 0.2938 0.6957 0.0541 Uiso 1.00 calc .
H(18) H 0.6324 -0.1700 0.5360 0.0541 Uiso 1.00 calc .
H(19) H 0.6890 -0.2119 0.5108 0.0650 Uiso 1.00 calc .
H(20) H 0.6317 -0.2014 0.4870 0.0650 Uiso 1.00 calc .
H(21) H 0.7671 -0.1120 0.4652 0.0650 Uiso 1.00 calc .
H(22) H 0.7108 -0.0904 0.4411 0.0650 Uiso 1.00 calc .
H(23) H 0.7338 -0.0055 0.4623 0.0650 Uiso 1.00 calc .
H(24) H 0.5941 -0.0296 0.4775 0.0650 Uiso 1.00 calc .
H(25) H 0.5947 -0.0072 0.5242 0.0650 Uiso 1.00 calc .
H(26) H 0.6339 0.0477 0.4889 0.0650 Uiso 1.00 calc .
H(27) H 0.5808 0.2198 0.4916 0.0650 Uiso 1.00 calc .
H(28) H 0.5170 0.1898 0.5200 0.0650 Uiso 1.00 calc .
H(29) H 0.5084 0.2511 0.4794 0.0650 Uiso 1.00 calc .
H(30) H 0.4532 0.3841 0.5215 0.0650 Uiso 1.00 calc .
H(31) H 0.4527 0.3188 0.5626 0.0650 Uiso 1.00 calc .
H(32) H 0.4872 0.4246 0.5596 0.0650 Uiso 1.00 calc .
H(33) H 0.5422 -0.0887 0.5844 0.0650 Uiso 1.00 calc .
H(34) H 0.5025 0.0141 0.5836 0.0650 Uiso 1.00 calc .
H(35) H 0.4534 -0.0985 0.5696 0.0650 Uiso 1.00 calc .
H(36) H 0.3776 -0.0465 0.6542 0.0940 Uiso 1.00 calc .
H(37) H 0.3979 0.0360 0.6258 0.0940 Uiso 1.00 calc .
H(38) H 0.4498 -0.1954 0.6606 0.0871 Uiso 1.00 calc .
H(39) H 0.4299 -0.2096 0.6160 0.0871 Uiso 1.00 calc .
H(40) H 0.3695 -0.0575 0.6097 0.0541 Uiso 1.00 calc .
H(41) H 0.5125 -0.2181 0.6292 0.0541 Uiso 1.00 calc .
H(42) H 0.5956 0.4681 0.5258 0.0650 Uiso 1.00 calc .
H(43) H 0.6195 0.3970 0.4996 0.0650 Uiso 1.00 calc .
H(44) H 0.5576 0.4291 0.4837 0.0650 Uiso 1.00 calc .
H(54) H 0.6560 0.1468 0.7932 0.0650 Uiso 1.00 calc .
H(55) H 0.5880 0.1887 0.7672 0.0650 Uiso 1.00 calc .
H(56) H 0.6125 0.0701 0.7878 0.0650 Uiso 1.00 calc .
H(57) H 0.5863 -0.3593 0.6117 0.0875 Uiso 1.00 calc .
H(58) H 0.6539 -0.3856 0.5916 0.0875 Uiso 1.00 calc .
H(59) H 0.6014 -0.4654 0.6007 0.0875 Uiso 1.00 calc .
H(60) H 0.5647 -0.4070 0.6802 0.0805 Uiso 1.00 calc .
H(61) H 0.5792 -0.5134 0.6693 0.0805 Uiso 1.00 calc .
H(62) H 0.6172 -0.4663 0.7053 0.0805 Uiso 1.00 calc .
H(63) H 0.6895 -0.5582 0.6408 0.1028 Uiso 1.00 calc .
H(64) H 0.7423 -0.4804 0.6298 0.1028 Uiso 1.00 calc .
H(65) H 0.7324 -0.5074 0.6740 0.1028 Uiso 1.00 calc .
H(66) H 0.5352 0.4009 0.7579 0.0650 Uiso 1.00 calc .
H(67) H 0.4642 0.5431 0.7314 0.0650 Uiso 0.30 calc P
H(68) H 0.5451 0.7102 0.7406 0.2325 Uiso 1.00 calc .
H(69) H 0.4789 0.7708 0.7417 0.2325 Uiso 1.00 calc .
H(70) H 0.5038 0.7164 0.7711 0.0541 Uiso 1.00 calc .

loop_
_atom_site_aniso_label
_atom_site_aniso_U_11
_atom_site_aniso_U_22
_atom_site_aniso_U_33
_atom_site_aniso_U_12
_atom_site_aniso_U_13
_atom_site_aniso_U_23
S(1) 0.0366(4) 0.0399(4) 0.0533(5) 0.0018(3) -0.0034(3) 0.0066(4)
S(2) 0.0329(4) 0.0349(4) 0.0517(5) -0.0062(3) 0.0029(3) 0.0006(3)
S(3) 0.0545(5) 0.0343(4) 0.0372(4) -0.0001(4) 0.0078(3) -0.0029(3)
S(4) 0.0621(5) 0.0519(5) 0.0315(4) 0.0145(4) -0.0078(4) 0.0006(4)
O(1) 0.036(1) 0.052(1) 0.050(1) -0.003(1) -0.0081(10) -0.006(1)
O(2) 0.049(1) 0.039(1) 0.047(1) -0.007(1) -0.013(1) 0.0041(10)
O(3) 0.050(1) 0.053(1) 0.040(1) -0.005(1) -0.0081(10) -0.011(1)
O(4) 0.067(2) 0.044(1) 0.053(1) -0.009(1) -0.009(1) -0.007(1)
O(5) 0.051(1) 0.042(1) 0.069(2) 0.011(1) 0.013(1) 0.002(1)
O(6) 0.047(1) 0.047(1) 0.061(1) -0.004(1) 0.017(1) 0.012(1)
O(7) 0.060(1) 0.047(1) 0.059(1) 0.015(1) 0.020(1) 0.003(1)
O(8) 0.085(2) 0.069(2) 0.046(1) 0.021(1) 0.018(1) 0.020(1)
O(9) 0.1588 0.1911 0.1366 0.0000 0.0188 0.0000
O(11) 0.1131 0.3179 0.1402 -0.0507 0.0188 -0.1229
C(1) 0.029(1) 0.042(2) 0.037(2) -0.002(1) 0.001(1) -0.001(1)
C(2) 0.032(1) 0.034(2) 0.040(2) -0.003(1) 0.005(1) 0.001(1)
C(3) 0.038(2) 0.037(2) 0.038(2) 0.001(1) 0.001(1) 0.002(1)
C(4) 0.037(2) 0.037(2) 0.040(2) 0.002(1) 0.001(1) -0.003(1)
C(5) 0.042(2) 0.036(2) 0.042(2) 0.000(1) 0.002(1) -0.003(1)
C(6) 0.036(2) 0.038(2) 0.039(2) 0.003(1) 0.002(1) 0.004(1)
C(7) 0.040(2) 0.027(1) 0.042(2) 0.001(1) 0.004(1) 0.002(1)
C(8) 0.039(2) 0.028(1) 0.043(2) 0.002(1) 0.005(1) 0.000(1)
C(9) 0.043(2) 0.027(1) 0.037(2) -0.002(1) 0.005(1) -0.002(1)
C(10) 0.040(2) 0.026(1) 0.038(2) -0.005(1) -0.001(1) -0.002(1)
C(11) 0.034(1) 0.029(1) 0.043(2) -0.004(1) 0.003(1) -0.001(1)
C(12) 0.040(2) 0.033(1) 0.039(2) -0.003(1) 0.006(1) 0.002(1)
C(13) 0.035(1) 0.041(2) 0.029(1) 0.000(1) 0.002(1) -0.003(1)
C(14) 0.040(2) 0.035(2) 0.034(2) -0.002(1) 0.004(1) -0.001(1)
C(15) 0.037(2) 0.040(2) 0.032(1) 0.002(1) -0.002(1) 0.002(1)
C(16) 0.038(2) 0.040(2) 0.033(2) 0.001(1) -0.001(1) -0.004(1)
C(17) 0.047(2) 0.034(2) 0.039(2) 0.001(1) -0.003(1) -0.001(1)
C(18) 0.044(2) 0.041(2) 0.030(1) 0.005(1) -0.003(1) 0.001(1)
C(19) 0.047(2) 0.036(2) 0.037(2) 0.001(1) -0.010(1) 0.003(1)
C(20) 0.048(2) 0.041(2) 0.032(2) 0.009(1) -0.007(1) 0.003(1)
C(21) 0.042(2) 0.043(2) 0.040(2) 0.003(1) -0.002(1) 0.007(1)
C(22) 0.040(2) 0.034(2) 0.044(2) 0.004(1) -0.004(1) 0.005(1)
C(23) 0.042(2) 0.036(2) 0.039(2) 0.006(1) -0.003(1) 0.002(1)
C(24) 0.037(2) 0.037(2) 0.038(2) 0.002(1) -0.005(1) 0.006(1)
C(25) 0.040(2) 0.073(3) 0.098(3) -0.013(2) -0.009(2) -0.014(2)
C(26) 0.062(2) 0.058(2) 0.056(2) -0.011(2) -0.017(2) -0.006(2)
C(27) 0.092(3) 0.084(3) 0.038(2) -0.001(2) -0.008(2) -0.019(2)
C(28) 0.145(5) 0.109(4) 0.078(3) -0.062(4) -0.051(3) 0.011(3)
C(29) 0.053(2) 0.042(2) 0.043(2) 0.001(2) -0.008(2) -0.008(1)
C(30) 0.109(4) 0.089(3) 0.047(2) -0.006(3) 0.006(2) -0.019(2)
C(31) 0.074(3) 0.066(3) 0.089(3) 0.012(2) -0.042(2) -0.013(2)
C(32) 0.069(3) 0.053(2) 0.081(3) -0.004(2) -0.027(2) -0.013(2)
C(33) 0.041(2) 0.042(2) 0.042(2) 0.007(1) 0.003(1) 0.007(1)
C(34) 0.065(2) 0.059(2) 0.052(2) 0.004(2) 0.005(2) 0.021(2)
C(35) 0.056(2) 0.059(2) 0.055(2) 0.004(2) -0.009(2) -0.008(2)
C(36) 0.052(2) 0.067(2) 0.054(2) 0.022(2) 0.004(2) 0.013(2)
C(37) 0.050(2) 0.048(2) 0.046(2) -0.001(2) -0.013(2) -0.008(2)
C(38) 0.088(3) 0.093(3) 0.053(2) -0.003(3) -0.012(2) -0.016(2)
C(39) 0.052(2) 0.085(3) 0.109(4) 0.007(2) -0.031(2) -0.032(3)
C(40) 0.078(3) 0.056(2) 0.095(3) -0.009(2) -0.038(2) -0.015(2)
C(41) 0.048(2) 0.039(2) 0.064(2) -0.003(1) 0.008(2) -0.003(2)
C(42) 0.067(3) 0.060(3) 0.051(3) -0.018(2) 0.001(2) -0.015(2)
C(43) 0.054(3) 0.049(3) 0.057(3) -0.014(2) 0.002(2) 0.002(2)
C(44) 0.054(3) 0.027(2) 0.131(5) 0.003(2) 0.006(3) -0.004(3)
C(45) 0.1230 0.2868 0.2689 0.0000 0.0711 0.0000

loop_
_atom_type_symbol
_atom_type_description
_atom_type_scat_dispersion_real
_atom_type_scat_dispersion_imag
_atom_type_scat_source
C C 0.003 0.002
;International Tables for Crystallography 
(1992, Vol. C, Tables 4.2.6.8 and 6.1.1.1) 
;
H H 0.000 0.000
;International Tables for Crystallography 
(1992, Vol. C, Table 6.1.1.2) 
;
O O 0.011 0.006
;International Tables for Crystallography 
(1992, Vol. C, Tables 4.2.6.8 and 6.1.1.1) 
;
S S 0.125 0.123
;International Tables for Crystallography 
(1992, Vol. C, Tables 4.2.6.8 and 6.1.1.1) 
;
Cl Cl 0.148 0.159
;International Tables for Crystallography 
(1992, Vol. C, Tables 4.2.6.8 and 6.1.1.1) 
;

loop_
_geom_angle_atom_site_label_1
_geom_angle_atom_site_label_2
_geom_angle_atom_site_label_3
_geom_angle
_geom_angle_publ_flag
O(5) S(1) C(6) 106.3(1) yes
O(5) S(1) C(24) 104.8(1) yes
C(6) S(1) C(24) 97.3(1) yes
O(6) S(2) C(2) 106.8(1) yes
O(6) S(2) C(11) 105.4(1) yes
C(2) S(2) C(11) 95.9(1) yes
O(7) S(3) C(9) 105.4(1) yes
O(7) S(3) C(14) 106.7(1) yes
C(9) S(3) C(14) 96.9(1) yes
O(8) S(4) C(18) 106.9(1) yes
O(8) S(4) C(20) 105.9(1) yes
C(18) S(4) C(20) 95.9(1) yes
C(1) O(1) C(25) 115.6(3) yes
C(10) O(2) C(26) 117.7(2) yes
C(13) O(3) C(27) 114.0(3) yes
C(19) O(4) C(28) 116.4(3) yes
O(1) C(1) C(2) 120.5(3) yes
O(1) C(1) C(6) 121.6(3) yes
C(2) C(1) C(6) 117.8(3) yes
S(2) C(2) C(1) 119.9(2) yes
S(2) C(2) C(3) 118.9(2) yes
C(1) C(2) C(3) 121.2(3) yes
C(2) C(3) C(4) 121.6(3) yes
C(3) C(4) C(5) 117.0(3) yes
C(3) C(4) C(29) 120.6(3) yes
C(5) C(4) C(29) 122.4(3) yes
C(4) C(5) C(6) 121.5(3) yes
S(1) C(6) C(1) 120.9(2) yes
S(1) C(6) C(5) 118.2(2) yes
C(1) C(6) C(5) 120.8(3) yes
C(8) C(7) C(12) 117.1(3) yes
C(8) C(7) C(33) 122.8(3) yes
C(12) C(7) C(33) 120.0(3) yes
C(7) C(8) C(9) 120.7(3) yes
S(3) C(9) C(8) 119.2(2) yes
S(3) C(9) C(10) 118.6(2) yes
C(8) C(9) C(10) 122.1(3) yes
O(2) C(10) C(9) 120.2(3) yes
O(2) C(10) C(11) 122.2(3) yes
C(9) C(10) C(11) 117.2(3) yes
S(2) C(11) C(10) 120.0(2) yes
S(2) C(11) C(12) 118.6(2) yes
C(10) C(11) C(12) 121.3(3) yes
C(7) C(12) C(11) 121.4(3) yes
O(3) C(13) C(14) 121.6(3) yes
O(3) C(13) C(18) 120.7(3) yes
C(14) C(13) C(18) 117.6(3) yes
S(3) C(14) C(13) 120.1(2) yes
S(3) C(14) C(15) 118.5(2) yes
C(13) C(14) C(15) 121.3(3) yes
C(14) C(15) C(16) 121.5(3) yes
C(15) C(16) C(17) 116.8(3) yes
C(15) C(16) C(37) 120.7(3) yes
C(17) C(16) C(37) 122.3(3) yes
C(16) C(17) C(18) 121.8(3) yes
S(4) C(18) C(13) 119.7(2) yes
S(4) C(18) C(17) 119.4(2) yes
C(13) C(18) C(17) 120.9(3) yes
O(4) C(19) C(20) 120.6(3) yes
O(4) C(19) C(24) 121.3(3) yes
C(20) C(19) C(24) 117.9(3) yes
S(4) C(20) C(19) 118.3(2) yes
S(4) C(20) C(21) 120.3(2) yes
C(19) C(20) C(21) 121.3(3) yes
C(20) C(21) C(22) 120.7(3) yes
C(21) C(22) C(23) 117.5(3) yes
C(21) C(22) C(41) 122.5(3) yes
C(23) C(22) C(41) 119.9(3) yes
C(22) C(23) C(24) 121.3(3) yes
S(1) C(24) C(19) 120.9(2) yes
S(1) C(24) C(23) 117.9(2) yes
C(19) C(24) C(23) 121.2(3) yes
C(4) C(29) C(30) 108.2(3) yes
C(4) C(29) C(31) 110.3(3) yes
C(4) C(29) C(32) 112.2(3) yes
C(30) C(29) C(31) 110.1(3) yes
C(30) C(29) C(32) 109.3(3) yes
C(31) C(29) C(32) 106.8(3) yes
C(7) C(33) C(34) 110.4(3) yes
C(7) C(33) C(35) 108.5(3) yes
C(7) C(33) C(36) 111.8(3) yes
C(34) C(33) C(35) 108.7(3) yes
C(34) C(33) C(36) 108.9(3) yes
C(35) C(33) C(36) 108.4(3) yes
C(16) C(37) C(38) 107.3(3) yes
C(16) C(37) C(39) 110.5(3) yes
C(16) C(37) C(40) 112.1(3) yes
C(38) C(37) C(39) 111.1(3) yes
C(38) C(37) C(40) 108.3(3) yes
C(39) C(37) C(40) 107.6(3) yes
C(22) C(41) C(42) 107.3(3) yes
C(22) C(41) C(43) 112.8(3) yes
C(22) C(41) C(44) 110.4(3) yes
C(42) C(41) C(43) 106.2(3) yes
C(42) C(41) C(44) 109.4(4) yes
C(43) C(41) C(44) 110.6(3) yes

loop_
_geom_bond_atom_site_label_1
_geom_bond_atom_site_label_2
_geom_bond_distance
_geom_bond_publ_flag
S(1) O(5) 1.494(3) yes
S(1) C(6) 1.806(3) yes
S(1) C(24) 1.809(3) yes
S(2) O(6) 1.488(2) yes
S(2) C(2) 1.803(3) yes
S(2) C(11) 1.807(3) yes
S(3) O(7) 1.493(3) yes
S(3) C(9) 1.808(3) yes
S(3) C(14) 1.801(3) yes
S(4) O(8) 1.489(3) yes
S(4) C(18) 1.799(3) yes
S(4) C(20) 1.803(3) yes
O(1) C(1) 1.371(4) yes
O(1) C(25) 1.419(4) yes
O(2) C(10) 1.370(4) yes
O(2) C(26) 1.429(4) yes
O(3) C(13) 1.370(4) yes
O(3) C(27) 1.432(4) yes
O(4) C(19) 1.364(4) yes
O(4) C(28) 1.401(6) yes
O(11) C(45) 1.789 yes
C(1) C(2) 1.384(4) yes
C(1) C(6) 1.396(4) yes
C(2) C(3) 1.390(4) yes
C(3) C(4) 1.389(4) yes
C(4) C(5) 1.397(4) yes
C(4) C(29) 1.528(4) yes
C(5) C(6) 1.389(4) yes
C(7) C(8) 1.396(4) yes
C(7) C(12) 1.403(4) yes
C(7) C(33) 1.531(4) yes
C(8) C(9) 1.383(4) yes
C(9) C(10) 1.387(4) yes
C(10) C(11) 1.390(4) yes
C(11) C(12) 1.380(4) yes
C(13) C(14) 1.388(4) yes
C(13) C(18) 1.385(4) yes
C(14) C(15) 1.385(4) yes
C(15) C(16) 1.392(4) yes
C(16) C(17) 1.389(4) yes
C(16) C(37) 1.529(4) yes
C(17) C(18) 1.392(4) yes
C(19) C(20) 1.386(4) yes
C(19) C(24) 1.387(4) yes
C(20) C(21) 1.391(4) yes
C(21) C(22) 1.396(4) yes
C(22) C(23) 1.393(4) yes
C(22) C(41) 1.533(4) yes
C(23) C(24) 1.383(4) yes
C(29) C(30) 1.517(6) yes
C(29) C(31) 1.524(5) yes
C(29) C(32) 1.528(5) yes
C(33) C(34) 1.520(5) yes
C(33) C(35) 1.530(5) yes
C(33) C(36) 1.528(5) yes
C(37) C(38) 1.523(5) yes
C(37) C(39) 1.513(5) yes
C(37) C(40) 1.523(5) yes
C(41) C(42) 1.562(6) yes
C(41) C(43) 1.527(6) yes
C(41) C(44) 1.513(6) yes
